data_7705142
loop_
_publ_author_name
'Laha, Biswajit'
'Khullar, Sadhika'
'Gogia, Alisha'
'Mandal, Sanjay K.'

_publ_section_title
;
 Effecting structural diversity in a series of Co(II)-organic frameworks
 by the interplay between rigidity of a dicarboxylate and flexibility of
 bis(tridentate) spanning ligands.
;
_journal_issue 35
_journal_name_full 'Dalton transactions (Cambridge, England : 2003)'
_journal_page_first 12298
_journal_page_last 12310
_journal_paper_doi 10.1039/d0dt02153a
_journal_volume 49
_journal_year 2020
_chemical_formula_moiety 'C20 H20 Co N3 O5 S, C H4 O, H2 O'
_chemical_formula_sum 'C21 H26 Co N3 O7 S'
_chemical_formula_weight 523.44
_space_group_crystal_system monoclinic
_space_group_IT_number 14
_space_group_name_Hall '-P 2ybc'
_space_group_name_H-M_alt 'P 1 21/c 1'
_atom_sites_solution_hydrogens mixed
_audit_update_record
;
2020-06-16 deposited with the CCDC.	2020-08-13 downloaded from the CCDC.
;
_cell_angle_alpha 90
_cell_angle_beta 94.055(2)
_cell_angle_gamma 90
_cell_formula_units_Z 4
_cell_length_a 8.0732(2)
_cell_length_b 15.1381(5)
_cell_length_c 18.8040(6)
_cell_measurement_reflns_used 3509
_cell_measurement_temperature 100.(2)
_cell_measurement_theta_max 22.9654
_cell_measurement_theta_min 2.5292
_cell_volume 2292.34(12)
_computing_cell_refinement 'SAINT V8.34A (Bruker AXS Inc., 2013)'
_computing_data_reduction 'SAINT V8.34A (Bruker AXS Inc., 2013)'
_computing_structure_refinement 'SHELXL-2014/7 (Sheldrick, 2014)'
_diffrn_ambient_temperature 100.(2)
_diffrn_detector_area_resol_mean 8.3333
_diffrn_measured_fraction_theta_full 0.999
_diffrn_measured_fraction_theta_max 0.999
_diffrn_measurement_device_type 'Bruker Kappa APEX II'
_diffrn_measurement_method 'phi and omega scan'
_diffrn_radiation_monochromator Graphite
_diffrn_radiation_type 'Mo K\a'
_diffrn_radiation_wavelength 0.71073
_diffrn_reflns_av_R_equivalents 0.0495
_diffrn_reflns_av_unetI/netI 0.0431
_diffrn_reflns_limit_h_max 9
_diffrn_reflns_limit_h_min -9
_diffrn_reflns_limit_k_max 18
_diffrn_reflns_limit_k_min -17
_diffrn_reflns_limit_l_max 18
_diffrn_reflns_limit_l_min -22
_diffrn_reflns_number 19547
_diffrn_reflns_theta_full 25.03
_diffrn_reflns_theta_max 25.03
_diffrn_reflns_theta_min 1.73
_diffrn_source 'Sealed tube'
_diffrn_source_type 'Fine Focus'
_exptl_absorpt_coefficient_mu 0.887
_exptl_absorpt_correction_T_max 0.7452
_exptl_absorpt_correction_T_min 0.6843
_exptl_absorpt_correction_type multi-scan
_exptl_absorpt_process_details 'SADABS V2014/5 (Bruker AXS Inc.)'
_exptl_crystal_colour pink
_exptl_crystal_density_diffrn 1.517
_exptl_crystal_density_method 'not measured'
_exptl_crystal_description block
_exptl_crystal_F_000 1088
_exptl_crystal_size_max 0.25
_exptl_crystal_size_mid 0.20
_exptl_crystal_size_min 0.17
_refine_diff_density_max 1.578
_refine_diff_density_min -1.365
_refine_ls_extinction_method none
_refine_ls_goodness_of_fit_ref 0.974
_refine_ls_hydrogen_treatment constr
_refine_ls_matrix_type full
_refine_ls_number_constraints 45
_refine_ls_number_parameters 311
_refine_ls_number_reflns 4067
_refine_ls_number_restraints 3
_refine_ls_restrained_S_all 0.978
_refine_ls_R_factor_all 0.0792
_refine_ls_R_factor_gt 0.0629
_refine_ls_shift/su_max 0.002
_refine_ls_shift/su_mean 0.000
_refine_ls_structure_factor_coef Fsqd
_refine_ls_weighting_details 'w=1/[\s^2^(Fo^2^)+(0.0819P)^2^+9.8374P] where P=(Fo^2^+2Fc^2^)/3'
_refine_ls_weighting_scheme calc
_refine_ls_wR_factor_gt 0.1548
_refine_ls_wR_factor_ref 0.1680
_reflns_number_gt 3219
_reflns_number_total 4067
_reflns_threshold_expression 'I > 2\s(I)'
_cod_data_source_file d0dt02153a2.cif
_cod_data_source_block 1
_cod_depositor_comments 'Adding full bibliography for 7705142--7705145.cif.'
_cod_original_sg_symbol_H-M 'P 21/c'
_cod_database_code 7705142

loop_
_space_group_symop_operation_xyz
'x, y, z'
'-x, y+1/2, -z+1/2'
'-x, -y, -z'
'x, -y-1/2, z-1/2'

loop_
_atom_site_type_symbol
_atom_site_label
_atom_site_fract_x
_atom_site_fract_y
_atom_site_fract_z
_atom_site_U_iso_or_equiv
_atom_site_adp_type
_atom_site_calc_flag
_atom_site_refinement_flags_adp
_atom_site_refinement_flags_occupancy
_atom_site_refinement_flags_posn
_atom_site_occupancy
_atom_site_disorder_assembly
_atom_site_disorder_group
Co Co1 0.62388(7) 0.75072(4) 0.61424(3) 0.0225(2) Uani d . . . 1 . .
S S1 1.04741(13) 1.01489(8) 0.76520(6) 0.0256(3) Uani d . . . 1 . .
O O1S 0.0453(8) 0.5475(4) 0.9394(3) 0.0902(19) Uani d . . G 1 . .
H H1SA -0.0121 0.5912 0.9205 0.135 Uiso d U . G 1 . .
H H1SB 0.0408 0.503 0.91 0.135 Uiso d U . G 1 . .
O O1 0.7743(4) 0.6441(2) 0.64106(17) 0.0312(8) Uani d . . . 1 . .
O O2 0.9536(4) 0.6441(2) 0.55441(18) 0.0397(9) Uani d . . . 1 . .
O O3 0.7300(4) 0.8350(2) 0.69309(17) 0.0291(8) Uani d . . . 1 . .
O O4 0.9466(4) 0.8978(2) 0.64367(18) 0.0341(8) Uani d . . . 1 . .
O O5 0.8015(4) 0.7967(2) 0.54134(17) 0.0346(8) Uani d . . . 1 . .
H H19 0.8676 0.8351 0.5631 0.052 Uiso d U . R 1 . .
H H20 0.7493 0.8214 0.5044 0.052 Uiso d U . R 1 . .
O O6 0.7506(9) 0.6901(7) 0.8583(6) 0.202(6) Uani d . . . 1 . .
N N1 0.4606(4) 0.7100(2) 0.69126(19) 0.0238(8) Uani d . . . 1 . .
N N2 0.4140(5) 0.8443(2) 0.5965(2) 0.0296(9) Uani d . . D 1 . .
N N3 0.4915(5) 0.6939(3) 0.5244(2) 0.0269(9) Uani d . . . 1 . .
C C1 0.9026(6) 0.6174(3) 0.6118(3) 0.0318(11) Uani d . . . 1 . .
C C2 1.0003(6) 1.0456(3) 0.8497(2) 0.0319(11) Uani d . . . 1 . .
C C3 0.8730(7) 0.9970(4) 0.8725(3) 0.0409(13) Uani d . . . 1 . .
H H1 0.8306 1.0044 0.918 0.049 Uiso calc U . R 1 . .
C C4 0.8103(7) 0.9349(4) 0.8221(3) 0.0398(13) Uani d . . . 1 . .
H H2 0.7207 0.8962 0.8297 0.048 Uiso calc U . R 1 . .
C C5 0.8921(5) 0.9359(3) 0.7607(3) 0.0293(11) Uani d . . . 1 . .
C C6 0.8547(6) 0.8850(3) 0.6940(3) 0.0283(11) Uani d . . . 1 . .
C C7 0.3576(6) 0.8579(3) 0.6690(3) 0.0381(13) Uani d . . . 1 . .
H H4 0.2468 0.8863 0.6655 0.046 Uiso calc U . R 1 . .
H H3 0.4359 0.8978 0.6962 0.046 Uiso calc U . R 1 . .
C C8 0.3484(6) 0.7714(4) 0.7074(3) 0.0319(12) Uani d . . . 1 . .
C C9 0.2356(7) 0.7558(5) 0.7573(3) 0.0549(18) Uani d . . . 1 . .
H H5 0.1545 0.7991 0.7662 0.066 Uiso calc U . R 1 . .
C C10 0.2402(8) 0.6774(7) 0.7944(3) 0.070(2) Uani d . . . 1 . .
H H6 0.1648 0.6663 0.8299 0.084 Uiso calc U . R 1 . .
C C11 0.3558(8) 0.6161(5) 0.7788(3) 0.0565(19) Uani d . . . 1 . .
H H7 0.3626 0.5618 0.8041 0.068 Uiso calc U . R 1 . .
C C12 0.4640(7) 0.6328(3) 0.7259(3) 0.0349(12) Uani d . . . 1 . .
H H8 0.5414 0.5887 0.7143 0.042 Uiso calc U . R 1 . .
C C13 0.2797(6) 0.7999(3) 0.5515(3) 0.0298(11) Uani d . . . 1 . .
H H10 0.222 0.8445 0.5202 0.036 Uiso calc U . R 1 . .
H H9 0.1976 0.7753 0.5829 0.036 Uiso calc U . R 1 . .
C C14 0.3402(6) 0.7272(3) 0.5062(3) 0.0264(10) Uani d . . . 1 . .
C C15 0.2395(6) 0.6917(4) 0.4508(3) 0.0402(13) Uani d . . . 1 . .
H H15 0.133 0.7162 0.4384 0.048 Uiso calc U . R 1 . .
C C16 0.2956(7) 0.6201(4) 0.4136(3) 0.0392(13) Uani d . . . 1 . .
H H16 0.2273 0.5945 0.3758 0.047 Uiso calc U . R 1 . .
C C17 0.4512(7) 0.5863(4) 0.4317(3) 0.0376(12) Uani d . . . 1 . .
H H17 0.4921 0.5371 0.4069 0.045 Uiso calc U . R 1 . .
C C18 0.5461(6) 0.6258(3) 0.4868(2) 0.0333(11) Uani d . . . 1 . .
H H18 0.6548 0.6038 0.4986 0.04 Uiso calc U . R 1 . .
C C19 0.4598(10) 0.9321(4) 0.5674(5) 0.091(3) Uani d . . D 1 . .
C C20 0.4940(11) 0.9349(8) 0.4910(6) 0.091(6) Uani d . P D 0.6 . .
C C20A 0.405(2) 1.0240(9) 0.5438(9) 0.19(2) Uani d . P D 0.4 . .
C C21 0.9042(8) 0.6944(4) 0.8893(3) 0.0544(16) Uani d . . . 1 . .

loop_
_atom_site_aniso_label
_atom_site_aniso_U_11
_atom_site_aniso_U_22
_atom_site_aniso_U_33
_atom_site_aniso_U_12
_atom_site_aniso_U_13
_atom_site_aniso_U_23
Co1 0.0171(3) 0.0276(4) 0.0223(4) 0.0013(2) -0.0008(2) 0.0021(3)
S1 0.0183(6) 0.0301(6) 0.0278(6) -0.0041(4) -0.0017(4) 0.0055(5)
O1S 0.099(4) 0.076(4) 0.089(4) 0.020(3) -0.040(3) -0.043(3)
O1 0.0250(17) 0.043(2) 0.0255(17) 0.0149(15) 0.0039(13) 0.0016(15)
O2 0.039(2) 0.049(2) 0.032(2) 0.0153(17) 0.0085(16) 0.0032(17)
O3 0.0195(16) 0.0378(19) 0.0296(17) -0.0085(14) -0.0011(13) 0.0014(15)
O4 0.0249(18) 0.041(2) 0.0362(19) -0.0073(15) 0.0045(15) 0.0020(16)
O5 0.0278(18) 0.052(2) 0.0234(17) -0.0090(16) -0.0029(14) 0.0097(16)
O6 0.064(4) 0.240(11) 0.299(13) 0.002(6) -0.015(6) -0.171(10)
N1 0.0203(19) 0.027(2) 0.0236(19) -0.0065(16) -0.0011(15) -0.0022(17)
N2 0.026(2) 0.021(2) 0.040(2) -0.0025(16) -0.0097(18) 0.0042(18)
N3 0.025(2) 0.031(2) 0.024(2) -0.0019(17) -0.0011(16) 0.0026(17)
C1 0.029(3) 0.038(3) 0.028(3) 0.008(2) -0.003(2) -0.004(2)
C2 0.027(3) 0.040(3) 0.027(3) -0.009(2) -0.003(2) 0.005(2)
C3 0.040(3) 0.055(4) 0.028(3) -0.021(3) 0.006(2) 0.000(2)
C4 0.035(3) 0.050(3) 0.034(3) -0.024(3) -0.001(2) 0.003(2)
C5 0.019(2) 0.037(3) 0.031(3) -0.004(2) -0.0050(19) 0.006(2)
C6 0.019(2) 0.030(3) 0.036(3) 0.0006(19) -0.004(2) 0.006(2)
C7 0.027(3) 0.028(3) 0.057(3) 0.010(2) -0.009(2) -0.019(2)
C8 0.019(2) 0.046(3) 0.030(3) -0.001(2) -0.0020(19) -0.019(2)
C9 0.022(3) 0.111(6) 0.032(3) -0.005(3) 0.004(2) -0.019(4)
C10 0.030(3) 0.151(8) 0.031(3) -0.038(4) 0.004(3) -0.006(4)
C11 0.053(4) 0.082(5) 0.032(3) -0.044(4) -0.014(3) 0.021(3)
C12 0.040(3) 0.034(3) 0.029(3) -0.014(2) -0.008(2) 0.004(2)
C13 0.021(2) 0.026(2) 0.040(3) -0.0017(19) -0.012(2) 0.006(2)
C14 0.023(2) 0.024(2) 0.032(3) -0.0072(19) -0.0033(19) 0.012(2)
C15 0.028(3) 0.040(3) 0.051(3) -0.007(2) -0.010(2) 0.005(3)
C16 0.040(3) 0.040(3) 0.036(3) -0.015(2) -0.007(2) -0.003(2)
C17 0.046(3) 0.037(3) 0.031(3) -0.004(2) 0.005(2) -0.002(2)
C18 0.034(3) 0.040(3) 0.026(3) 0.003(2) 0.003(2) -0.001(2)
C19 0.095(6) 0.032(3) 0.136(8) -0.034(4) -0.075(6) 0.039(4)
C20 0.018(5) 0.111(10) 0.138(12) -0.029(6) -0.032(6) 0.117(10)
C20A 0.039(11) 0.40(5) 0.13(2) 0.10(2) -0.045(13) -0.20(3)
C21 0.054(4) 0.054(4) 0.051(4) -0.010(3) -0.022(3) -0.001(3)

loop_
_atom_type_symbol
_atom_type_description
_atom_type_scat_dispersion_real
_atom_type_scat_dispersion_imag
_atom_type_scat_source
C C 0.0033 0.0016 'International Tables Vol C Tables 4.2.6.8 and 6.1.1.4'
H H 0.0000 0.0000 'International Tables Vol C Tables 4.2.6.8 and 6.1.1.4'
N N 0.0061 0.0033 'International Tables Vol C Tables 4.2.6.8 and 6.1.1.4'
O O 0.0106 0.0060 'International Tables Vol C Tables 4.2.6.8 and 6.1.1.4'
S S 0.1246 0.1234 'International Tables Vol C Tables 4.2.6.8 and 6.1.1.4'
Co Co 0.3494 0.9721 'International Tables Vol C Tables 4.2.6.8 and 6.1.1.4'

loop_
_geom_angle_atom_site_label_1
_geom_angle_atom_site_label_2
_geom_angle_atom_site_label_3
_geom_angle_site_symmetry_1
_geom_angle_site_symmetry_3
_geom_angle
_geom_angle_publ_flag
O1 Co1 O3 . . 95.72(13) ?
O1 Co1 N3 . . 97.62(14) ?
O3 Co1 N3 . . 166.25(14) ?
O1 Co1 N1 . . 89.37(14) ?
O3 Co1 N1 . . 86.37(13) ?
N3 Co1 N1 . . 97.11(14) ?
O1 Co1 O5 . . 90.08(13) ?
O3 Co1 O5 . . 89.78(13) ?
N3 Co1 O5 . . 86.85(14) ?
N1 Co1 O5 . . 176.03(13) ?
O1 Co1 N2 . . 165.63(14) ?
O3 Co1 N2 . . 89.26(14) ?
N3 Co1 N2 . . 78.58(15) ?
N1 Co1 N2 . . 77.47(15) ?
O5 Co1 N2 . . 103.44(14) ?
C2 S1 C5 . . 91.4(2) ?
H1SA O1S H1SB . . 109.5 ?
C1 O1 Co1 . . 128.8(3) ?
C6 O3 Co1 . . 131.5(3) ?
Co1 O5 H19 . . 109.2 ?
Co1 O5 H20 . . 109.8 ?
H19 O5 H20 . . 109.4 ?
C12 N1 C8 . . 118.9(4) ?
C12 N1 Co1 . . 126.6(3) ?
C8 N1 Co1 . . 114.5(3) ?
C7 N2 C13 . . 109.1(4) ?
C7 N2 C19 . . 108.3(5) ?
C13 N2 C19 . . 112.5(4) ?
C7 N2 Co1 . . 103.4(3) ?
C13 N2 Co1 . . 108.4(3) ?
C19 N2 Co1 . . 114.7(4) ?
C18 N3 C14 . . 118.7(4) ?
C18 N3 Co1 . . 124.5(3) ?
C14 N3 Co1 . . 116.7(3) ?
O2 C1 O1 . . 126.8(4) ?
O2 C1 C2 . 2_746 117.4(4) ?
O1 C1 C2 . 2_746 115.9(4) ?
C3 C2 C1 . 2_756 128.5(5) ?
C3 C2 S1 . . 111.5(4) ?
C1 C2 S1 2_756 . 120.0(4) ?
C2 C3 C4 . . 113.2(5) ?
C2 C3 H1 . . 123.4 ?
C4 C3 H1 . . 123.4 ?
C5 C4 C3 . . 112.9(4) ?
C5 C4 H2 . . 123.5 ?
C3 C4 H2 . . 123.6 ?
C4 C5 C6 . . 128.6(4) ?
C4 C5 S1 . . 111.0(4) ?
C6 C5 S1 . . 120.2(4) ?
O3 C6 O4 . . 126.7(5) ?
O3 C6 C5 . . 116.0(4) ?
O4 C6 C5 . . 117.3(4) ?
N2 C7 C8 . . 110.5(4) ?
N2 C7 H4 . . 109.5 ?
C8 C7 H4 . . 109.5 ?
N2 C7 H3 . . 109.5 ?
C8 C7 H3 . . 109.5 ?
H4 C7 H3 . . 108.1 ?
N1 C8 C9 . . 121.6(6) ?
N1 C8 C7 . . 115.9(4) ?
C9 C8 C7 . . 122.5(5) ?
C8 C9 C10 . . 119.9(6) ?
C8 C9 H5 . . 120.0 ?
C10 C9 H5 . . 120.0 ?
C11 C10 C9 . . 118.3(6) ?
C11 C10 H6 . . 120.9 ?
C9 C10 H6 . . 120.9 ?
C10 C11 C12 . . 120.2(6) ?
C10 C11 H7 . . 119.9 ?
C12 C11 H7 . . 119.9 ?
N1 C12 C11 . . 121.0(6) ?
N1 C12 H8 . . 119.5 ?
C11 C12 H8 . . 119.5 ?
N2 C13 C14 . . 113.7(4) ?
N2 C13 H10 . . 108.8 ?
C14 C13 H10 . . 108.8 ?
N2 C13 H9 . . 108.8 ?
C14 C13 H9 . . 108.8 ?
H10 C13 H9 . . 107.7 ?
N3 C14 C15 . . 121.4(5) ?
N3 C14 C13 . . 117.3(4) ?
C15 C14 C13 . . 121.1(4) ?
C16 C15 C14 . . 119.3(5) ?
C16 C15 H15 . . 120.4 ?
C14 C15 H15 . . 120.4 ?
C17 C16 C15 . . 119.5(5) ?
C17 C16 H16 . . 120.3 ?
C15 C16 H16 . . 120.3 ?
C16 C17 C18 . . 118.2(5) ?
C16 C17 H17 . . 120.9 ?
C18 C17 H17 . . 120.9 ?
N3 C18 C17 . . 122.9(5) ?
N3 C18 H18 . . 118.6 ?
C17 C18 H18 . . 118.6 ?
C20 C19 N2 . . 116.7(6) ?
C20 C19 C20A . . 76.2(9) ?
N2 C19 C20A . . 148.0(11) ?
C20A C20 C19 3_676 . 134.0(13) ?
C20A C20 C20 3_676 3_676 64.7(8) ?
C19 C20 C20 . 3_676 82.8(9) ?
C20 C20A C19 3_676 . 114.9(12) ?

loop_
_geom_bond_atom_site_label_1
_geom_bond_atom_site_label_2
_geom_bond_site_symmetry_2
_geom_bond_distance
_geom_bond_publ_flag
Co1 O1 . 2.061(3) ?
Co1 O3 . 2.093(3) ?
Co1 N3 . 2.116(4) ?
Co1 N1 . 2.118(4) ?
Co1 O5 . 2.167(3) ?
Co1 N2 . 2.216(4) ?
S1 C2 . 1.723(5) ?
S1 C5 . 1.730(5) ?
O1S H1SA . 0.8699 ?
O1S H1SB . 0.8701 ?
O1 C1 . 1.272(6) ?
O2 C1 . 1.250(6) ?
O3 C6 . 1.257(6) ?
O4 C6 . 1.258(6) ?
O5 H19 . 0.8706 ?
O5 H20 . 0.8706 ?
O6 C21 . 1.334(9) ?
N1 C12 . 1.337(6) ?
N1 C8 . 1.347(6) ?
N2 C7 . 1.481(7) ?
N2 C13 . 1.488(6) ?
N2 C19 . 1.493(6) ?
N3 C18 . 1.343(6) ?
N3 C14 . 1.343(6) ?
C1 C2 2_746 1.496(7) ?
C2 C3 . 1.358(7) ?
C2 C1 2_756 1.496(7) ?
C3 C4 . 1.404(7) ?
C3 H1 . 0.95 ?
C4 C5 . 1.369(7) ?
C4 H2 . 0.95 ?
C5 C6 . 1.486(7) ?
C7 C8 . 1.501(8) ?
C7 H4 . 0.99 ?
C7 H3 . 0.99 ?
C8 C9 . 1.373(8) ?
C9 C10 . 1.376(11) ?
C9 H5 . 0.95 ?
C10 C11 . 1.362(11) ?
C10 H6 . 0.95 ?
C11 C12 . 1.392(8) ?
C11 H7 . 0.95 ?
C12 H8 . 0.95 ?
C13 C14 . 1.494(7) ?
C13 H10 . 0.99 ?
C13 H9 . 0.99 ?
C14 C15 . 1.385(7) ?
C15 C16 . 1.383(8) ?
C15 H15 . 0.95 ?
C16 C17 . 1.377(8) ?
C16 H16 . 0.95 ?
C17 C18 . 1.381(7) ?
C17 H17 . 0.95 ?
C18 H18 . 0.95 ?
C19 C20 . 1.482(9) ?
C19 C20A . 1.517(10) ?
C20 C20A 3_676 1.25(2) ?
C20 C20 3_676 2.00(3) ?
C20A C20 3_676 1.25(2) ?

loop_
_geom_torsion_atom_site_label_1
_geom_torsion_atom_site_label_2
_geom_torsion_atom_site_label_3
_geom_torsion_atom_site_label_4
_geom_torsion_site_symmetry_1
_geom_torsion_site_symmetry_2
_geom_torsion_site_symmetry_3
_geom_torsion_site_symmetry_4
_geom_torsion
_geom_torsion_publ_flag
Co1 O1 C1 O2 . . . . -9.6(8) ?
Co1 O1 C1 C2 . . . 2_746 171.3(3) ?
C5 S1 C2 C3 . . . . 0.3(4) ?
C5 S1 C2 C1 . . . 2_756 179.8(4) ?
C1 C2 C3 C4 2_756 . . . 180.0(5) ?
S1 C2 C3 C4 . . . . -0.6(7) ?
C2 C3 C4 C5 . . . . 0.6(7) ?
C3 C4 C5 C6 . . . . -175.3(5) ?
C3 C4 C5 S1 . . . . -0.3(6) ?
C2 S1 C5 C4 . . . . 0.0(4) ?
C2 S1 C5 C6 . . . . 175.5(4) ?
Co1 O3 C6 O4 . . . . 2.2(7) ?
Co1 O3 C6 C5 . . . . 179.8(3) ?
C4 C5 C6 O3 . . . . 1.1(8) ?
S1 C5 C6 O3 . . . . -173.5(3) ?
C4 C5 C6 O4 . . . . 179.0(5) ?
S1 C5 C6 O4 . . . . 4.4(6) ?
C13 N2 C7 C8 . . . . 70.6(5) ?
C19 N2 C7 C8 . . . . -166.7(4) ?
Co1 N2 C7 C8 . . . . -44.6(4) ?
C12 N1 C8 C9 . . . . -1.4(7) ?
Co1 N1 C8 C9 . . . . -178.8(4) ?
C12 N1 C8 C7 . . . . 177.0(4) ?
Co1 N1 C8 C7 . . . . -0.3(5) ?
N2 C7 C8 N1 . . . . 32.4(6) ?
N2 C7 C8 C9 . . . . -149.1(5) ?
N1 C8 C9 C10 . . . . 2.8(8) ?
C7 C8 C9 C10 . . . . -175.6(5) ?
C8 C9 C10 C11 . . . . -1.6(9) ?
C9 C10 C11 C12 . . . . -0.9(9) ?
C8 N1 C12 C11 . . . . -1.1(7) ?
Co1 N1 C12 C11 . . . . 175.9(3) ?
C10 C11 C12 N1 . . . . 2.3(8) ?
C7 N2 C13 C14 . . . . -136.7(4) ?
C19 N2 C13 C14 . . . . 103.2(6) ?
Co1 N2 C13 C14 . . . . -24.7(5) ?
C18 N3 C14 C15 . . . . 1.3(7) ?
Co1 N3 C14 C15 . . . . -176.4(4) ?
C18 N3 C14 C13 . . . . 176.9(4) ?
Co1 N3 C14 C13 . . . . -0.8(5) ?
N2 C13 C14 N3 . . . . 18.1(6) ?
N2 C13 C14 C15 . . . . -166.2(4) ?
N3 C14 C15 C16 . . . . 0.3(8) ?
C13 C14 C15 C16 . . . . -175.2(5) ?
C14 C15 C16 C17 . . . . -0.8(8) ?
C15 C16 C17 C18 . . . . -0.2(8) ?
C14 N3 C18 C17 . . . . -2.4(7) ?
Co1 N3 C18 C17 . . . . 175.1(4) ?
C16 C17 C18 N3 . . . . 1.8(8) ?
C7 N2 C19 C20 . . . . -170.6(6) ?
C13 N2 C19 C20 . . . . -50.0(8) ?
Co1 N2 C19 C20 . . . . 74.5(7) ?
C7 N2 C19 C20A . . . . -63.1(18) ?
C13 N2 C19 C20A . . . . 57.5(19) ?
Co1 N2 C19 C20A . . . . -178.0(16) ?
N2 C19 C20 C20A . . . 3_676 -142.8(13) ?
C20A C19 C20 C20A . . . 3_676 68.6(16) ?
N2 C19 C20 C20 . . . 3_676 173.5(7) ?
C20A C19 C20 C20 . . . 3_676 24.9(8) ?
C20 C19 C20A C20 . . . 3_676 -47.5(14) ?
N2 C19 C20A C20 . . . 3_676 -166.2(15) ?
